data_1532505
loop_
_publ_author_name
'Sunada, Yusuke'
'Ishida, Shintaro'
'Hirakawa, Fumiya'
'Shiota, Yoshihito'
'Yoshizawa, Kazunari'
'Kanegawa, Shinji'
'Sato, Osamu'
'Nagashima, Hideo'
'Iwamoto, Takeaki'

_publ_section_title
;
 Persistent four-coordinate iron-centered radical stabilized by
 \p-donation
;
_journal_issue 1
_journal_name_full 'Chem. Sci.'
_journal_page_first 191
_journal_paper_doi 10.1039/C5SC02601F
_journal_volume 7
_journal_year 2016
_chemical_formula_moiety 'C22 H49 Fe O3 P Si5'
_chemical_formula_sum 'C22 H49 Fe O3 P Si5'
_chemical_formula_weight 588.88
_space_group_crystal_system triclinic
_space_group_IT_number 2
_space_group_name_Hall '-P 1'
_space_group_name_H-M_alt 'P -1'
_symmetry_space_group_name_Hall '-P 1'
_symmetry_space_group_name_H-M 'P -1'
_atom_sites_solution_hydrogens geom
_atom_sites_solution_primary direct
_atom_sites_solution_secondary difmap
_audit_update_record
;
2015-03-31 deposited with the CCDC.
2015-09-25 downloaded from the CCDC.
;
_cell_angle_alpha 83.758(15)
_cell_angle_beta 76.946(13)
_cell_angle_gamma 60.902(8)
_cell_formula_units_Z 2
_cell_length_a 11.1846(9)
_cell_length_b 11.2283(10)
_cell_length_c 14.972(2)
_cell_measurement_reflns_used 4989
_cell_measurement_temperature 123
_cell_measurement_theta_max 30.47
_cell_measurement_theta_min 2.08
_cell_volume 1600.5(3)
_computing_cell_refinement CrystalClear
_computing_data_collection 'CrystalClear (Rigaku Inc., 2008)'
_computing_data_reduction CrystalClear
_computing_molecular_graphics 'CrystalStructure 4.1'
_computing_publication_material 'CrystalStructure 4.1 (Rigaku, 2014)'
_computing_structure_refinement 'SHELXL97 (Sheldrick, 2008)'
_computing_structure_solution 'Il Milione (Burla, et al., 2007)'
_diffrn_ambient_temperature 123
_diffrn_detector_area_resol_mean 14.222
_diffrn_measured_fraction_theta_full 0.976
_diffrn_measured_fraction_theta_max 0.976
_diffrn_measurement_device_type 'Rigaku Saturn724'
_diffrn_measurement_method \w
_diffrn_radiation_type 'Mo K\a'
_diffrn_radiation_wavelength 0.71075
_diffrn_reflns_av_R_equivalents 0.0405
_diffrn_reflns_laue_measured_fraction_full 0.000
_diffrn_reflns_laue_measured_fraction_max 0.000
_diffrn_reflns_limit_h_max 14
_diffrn_reflns_limit_h_min -10
_diffrn_reflns_limit_k_max 14
_diffrn_reflns_limit_k_min -14
_diffrn_reflns_limit_l_max 19
_diffrn_reflns_limit_l_min -19
_diffrn_reflns_number 15690
_diffrn_reflns_point_group_measured_fraction_full 0.000
_diffrn_reflns_point_group_measured_fraction_max 0.000
_diffrn_reflns_theta_full 27.480
_diffrn_reflns_theta_max 27.480
_diffrn_reflns_theta_min 3.156
_diffrn_standards_number 0
_exptl_absorpt_coefficient_mu 0.728
_exptl_absorpt_correction_T_max 0.989
_exptl_absorpt_correction_T_min 0.888
_exptl_absorpt_correction_type multi-scan
_exptl_absorpt_process_details 'REQAB (Rigaku, 1998)'
_exptl_crystal_colour palegreen
_exptl_crystal_density_diffrn 1.222
_exptl_crystal_density_method 'not measured'
_exptl_crystal_description platelet
_exptl_crystal_F_000 632.00
_exptl_crystal_size_max 0.050
_exptl_crystal_size_mid 0.020
_exptl_crystal_size_min 0.015
_refine_diff_density_max 0.47
_refine_diff_density_min -0.42
_refine_ls_extinction_method none
_refine_ls_goodness_of_fit_ref 1.072
_refine_ls_hydrogen_treatment constr
_refine_ls_number_parameters 289
_refine_ls_number_reflns 7170
_refine_ls_number_restraints 0
_refine_ls_R_factor_all 0.0561
_refine_ls_R_factor_gt 0.0444
_refine_ls_shift/su_max 0.001
_refine_ls_structure_factor_coef Fsqd
_refine_ls_weighting_details 'w = 1/[\s^2^(Fo^2^)+(0.0434P)^2^+1.0913P] where P=(Fo^2^+2Fc^2^)/3'
_refine_ls_weighting_scheme calc
_refine_ls_wR_factor_gt 0.0977
_refine_ls_wR_factor_ref 0.1048
_reflns_number_gt 6025
_reflns_number_total 7170
_reflns_threshold_expression F^2^>2.0\s(F^2^)
_cod_data_source_file c5sc02601f2.cif
_cod_data_source_block (Prad)Fe(CO)3(SiMe3)
_cod_depositor_comments 'Adding full bibliography for 1532503--1532506.cif.'
_cod_database_code 1532505

loop_
_symmetry_equiv_pos_site_id
_space_group_symop_operation_xyz
1 +X,+Y,+Z
2 -X,-Y,-Z

loop_
_atom_site_label
_atom_site_type_symbol
_atom_site_fract_x
_atom_site_fract_y
_atom_site_fract_z
_atom_site_U_iso_or_equiv
_atom_site_adp_type
_atom_site_occupancy
_atom_site_site_symmetry_multiplicity
_atom_site_calc_flag
_atom_site_refinement_flags
Fe1 Fe 0.32634(3) 0.06317(3) 0.82748(2) 0.02113(9) Uani 1 2 d .
P1 P 0.18346(6) 0.21841(6) 0.75550(4) 0.01774(12) Uani 1 2 d .
Si1 Si 0.52825(8) -0.16076(7) 0.79686(5) 0.03086(17) Uani 1 2 d .
Si2 Si 0.04508(7) 0.14433(7) 0.62541(4) 0.02240(14) Uani 1 2 d .
Si3 Si -0.10598(7) 0.21646(7) 0.83390(5) 0.02430(15) Uani 1 2 d .
Si4 Si 0.34403(7) 0.34095(7) 0.60729(5) 0.02400(15) Uani 1 2 d .
Si5 Si 0.15623(7) 0.50191(7) 0.79220(5) 0.02462(15) Uani 1 2 d .
O1 O 0.2205(2) -0.1325(2) 0.85931(15) 0.0428(5) Uani 1 2 d .
O2 O 0.5546(2) 0.1310(2) 0.78977(16) 0.0458(5) Uani 1 2 d .
O3 O 0.2874(3) 0.0995(3) 1.02420(14) 0.0539(6) Uani 1 2 d .
C1 C 0.2586(3) -0.0527(3) 0.84385(17) 0.0291(5) Uani 1 2 d .
C2 C 0.4639(3) 0.1054(3) 0.80123(18) 0.0300(5) Uani 1 2 d .
C3 C 0.3038(3) 0.0839(3) 0.94691(19) 0.0316(6) Uani 1 2 d .
C4 C 0.0168(2) 0.2467(2) 0.73049(15) 0.0188(4) Uani 1 2 d .
C5 C -0.0598(2) 0.4029(2) 0.70883(16) 0.0214(5) Uani 1 2 d .
C6 C 0.0474(2) 0.4466(2) 0.65889(16) 0.0218(5) Uani 1 2 d .
C7 C 0.1813(2) 0.3760(2) 0.70272(15) 0.0192(4) Uani 1 2 d .
C8 C 0.1854(3) -0.0355(3) 0.62773(18) 0.0320(6) Uani 1 2 d .
C9 C -0.1220(3) 0.1500(3) 0.6162(2) 0.0385(6) Uani 1 2 d .
C10 C 0.0933(3) 0.2176(3) 0.51323(17) 0.0340(6) Uani 1 2 d .
C11 C -0.0844(3) 0.2569(3) 0.94472(19) 0.0423(7) Uani 1 2 d .
C12 C -0.0905(3) 0.0422(3) 0.8431(2) 0.0390(7) Uani 1 2 d .
C13 C -0.2908(3) 0.3388(3) 0.8241(2) 0.0355(6) Uani 1 2 d .
C14 C 0.2840(3) 0.4562(3) 0.50836(18) 0.0347(6) Uani 1 2 d .
C15 C 0.4777(3) 0.3763(3) 0.6367(2) 0.0391(7) Uani 1 2 d .
C16 C 0.4421(3) 0.1608(3) 0.56517(18) 0.0320(6) Uani 1 2 d .
C17 C 0.1471(3) 0.6595(3) 0.7299(2) 0.0377(6) Uani 1 2 d .
C18 C 0.2928(3) 0.4353(3) 0.8634(2) 0.0386(6) Uani 1 2 d .
C19 C -0.0134(3) 0.5604(3) 0.87518(18) 0.0338(6) Uani 1 2 d .
C20 C 0.5496(3) -0.2597(3) 0.9066(2) 0.0387(6) Uani 1 2 d .
C21 C 0.5145(4) -0.2633(3) 0.7126(2) 0.0566(10) Uani 1 2 d .
C22 C 0.7003(3) -0.1652(3) 0.7461(2) 0.0495(8) Uani 1 2 d .
H5A H -0.12667 0.42146 0.67086 0.0257 Uiso 1 2 calc R
H5B H -0.11005 0.45412 0.76542 0.0257 Uiso 1 2 calc R
H6A H 0.00693 0.54479 0.66268 0.0261 Uiso 1 2 calc R
H6B H 0.07324 0.42163 0.59466 0.0261 Uiso 1 2 calc R
H8A H 0.15992 -0.08034 0.68105 0.0384 Uiso 1 2 calc R
H8B H 0.27127 -0.03685 0.62973 0.0384 Uiso 1 2 calc R
H8C H 0.19744 -0.08199 0.57362 0.0384 Uiso 1 2 calc R
H9A H -0.18976 0.24239 0.60703 0.0462 Uiso 1 2 calc R
H9B H -0.15658 0.11525 0.67163 0.0462 Uiso 1 2 calc R
H9C H -0.10512 0.0951 0.56523 0.0462 Uiso 1 2 calc R
H10A H 0.0988 0.1662 0.46383 0.0408 Uiso 1 2 calc R
H10B H 0.18218 0.2133 0.5093 0.0408 Uiso 1 2 calc R
H10C H 0.02362 0.31085 0.50908 0.0408 Uiso 1 2 calc R
H11A H 0.00871 0.19596 0.95376 0.0507 Uiso 1 2 calc R
H11B H -0.15032 0.24644 0.99401 0.0507 Uiso 1 2 calc R
H11C H -0.10047 0.34914 0.9435 0.0507 Uiso 1 2 calc R
H12A H -0.16205 0.04095 0.89206 0.0469 Uiso 1 2 calc R
H12B H -0.00047 -0.02285 0.85556 0.0469 Uiso 1 2 calc R
H12C H -0.10096 0.01915 0.78651 0.0469 Uiso 1 2 calc R
H13A H -0.31045 0.42987 0.83502 0.0426 Uiso 1 2 calc R
H13B H -0.35316 0.31612 0.86861 0.0426 Uiso 1 2 calc R
H13C H -0.30342 0.33315 0.76368 0.0426 Uiso 1 2 calc R
H14A H 0.23648 0.42574 0.47819 0.0416 Uiso 1 2 calc R
H14B H 0.36326 0.45425 0.46582 0.0416 Uiso 1 2 calc R
H14C H 0.22148 0.54752 0.53035 0.0416 Uiso 1 2 calc R
H15A H 0.51716 0.31662 0.68515 0.0470 Uiso 1 2 calc R
H15B H 0.43435 0.4693 0.65638 0.0470 Uiso 1 2 calc R
H15C H 0.5502 0.36124 0.58365 0.0470 Uiso 1 2 calc R
H16A H 0.48303 0.10108 0.61319 0.0384 Uiso 1 2 calc R
H16B H 0.51449 0.15203 0.51335 0.0384 Uiso 1 2 calc R
H16C H 0.37926 0.13696 0.54733 0.0384 Uiso 1 2 calc R
H17A H 0.23256 0.63625 0.68625 0.0452 Uiso 1 2 calc R
H17B H 0.1336 0.72424 0.7731 0.0452 Uiso 1 2 calc R
H17C H 0.07036 0.69857 0.69846 0.0452 Uiso 1 2 calc R
H18A H 0.29062 0.36025 0.89974 0.0463 Uiso 1 2 calc R
H18B H 0.275 0.50633 0.90294 0.0463 Uiso 1 2 calc R
H18C H 0.38297 0.40511 0.82406 0.0463 Uiso 1 2 calc R
H19A H -0.01304 0.48484 0.91217 0.0405 Uiso 1 2 calc R
H19B H -0.08822 0.59623 0.84224 0.0405 Uiso 1 2 calc R
H19C H -0.02622 0.63015 0.91387 0.0405 Uiso 1 2 calc R
H20A H 0.47053 -0.27478 0.92874 0.0464 Uiso 1 2 calc R
H20B H 0.55598 -0.20915 0.95142 0.0464 Uiso 1 2 calc R
H20C H 0.63318 -0.3458 0.8958 0.0464 Uiso 1 2 calc R
H21A H 0.43529 -0.27761 0.73631 0.0680 Uiso 1 2 calc R
H21B H 0.59787 -0.34973 0.70288 0.0680 Uiso 1 2 calc R
H21C H 0.50344 -0.21501 0.65553 0.0680 Uiso 1 2 calc R
H22A H 0.7718 -0.25803 0.73445 0.0594 Uiso 1 2 calc R
H22B H 0.72344 -0.1248 0.78826 0.0594 Uiso 1 2 calc R
H22C H 0.69361 -0.11508 0.68959 0.0594 Uiso 1 2 calc R

loop_
_atom_site_aniso_label
_atom_site_aniso_U_11
_atom_site_aniso_U_22
_atom_site_aniso_U_33
_atom_site_aniso_U_12
_atom_site_aniso_U_13
_atom_site_aniso_U_23
Fe1 0.02140(17) 0.01956(17) 0.02341(18) -0.00974(14) -0.00766(13) 0.00287(13)
P1 0.0170(3) 0.0162(3) 0.0210(3) -0.0086(2) -0.0047(2) 0.0014(2)
Si1 0.0309(4) 0.0240(4) 0.0286(4) -0.0041(3) -0.0113(3) 0.0011(3)
Si2 0.0223(3) 0.0231(3) 0.0242(3) -0.0112(3) -0.0075(3) -0.0014(3)
Si3 0.0218(3) 0.0267(3) 0.0269(3) -0.0149(3) -0.0020(3) 0.0011(3)
Si4 0.0199(3) 0.0230(3) 0.0282(4) -0.0113(3) -0.0021(3) 0.0035(3)
Si5 0.0250(3) 0.0189(3) 0.0318(4) -0.0106(3) -0.0079(3) -0.0021(3)
O1 0.0549(13) 0.0372(11) 0.0523(13) -0.0325(11) -0.0206(10) 0.0127(9)
O2 0.0278(10) 0.0418(12) 0.0727(16) -0.0198(9) -0.0149(10) 0.0078(11)
O3 0.0758(17) 0.0801(17) 0.0274(11) -0.0532(15) -0.0109(11) -0.0018(11)
C1 0.0337(13) 0.0279(13) 0.0292(13) -0.0161(11) -0.0123(11) 0.0057(10)
C2 0.0236(12) 0.0255(13) 0.0356(14) -0.0072(10) -0.0093(11) 0.0050(11)
C3 0.0338(14) 0.0359(14) 0.0326(14) -0.0212(12) -0.0099(11) 0.0014(11)
C4 0.0164(10) 0.0193(11) 0.0228(11) -0.0100(9) -0.0043(9) 0.0004(9)
C5 0.0191(11) 0.0211(11) 0.0249(12) -0.0101(9) -0.0052(9) 0.0009(9)
C6 0.0215(11) 0.0188(11) 0.0256(12) -0.0094(9) -0.0085(9) 0.0047(9)
C7 0.0179(10) 0.0175(10) 0.0218(11) -0.0088(9) -0.0029(9) 0.0012(9)
C8 0.0381(14) 0.0266(13) 0.0322(14) -0.0133(12) -0.0118(12) -0.0038(11)
C9 0.0315(14) 0.0495(17) 0.0420(16) -0.0217(13) -0.0100(12) -0.0113(13)
C10 0.0443(16) 0.0369(15) 0.0234(13) -0.0198(13) -0.0105(11) 0.0003(11)
C11 0.0443(17) 0.061(2) 0.0279(14) -0.0335(16) 0.0013(12) -0.0019(13)
C12 0.0366(15) 0.0325(14) 0.0511(18) -0.0225(13) -0.0028(13) 0.0064(13)
C13 0.0236(12) 0.0380(15) 0.0433(16) -0.0165(12) 0.0021(11) -0.0025(12)
C14 0.0333(14) 0.0336(14) 0.0334(14) -0.0168(12) -0.0015(11) 0.0090(11)
C15 0.0277(14) 0.0432(16) 0.0514(18) -0.0234(13) -0.0025(13) 0.0023(14)
C16 0.0265(13) 0.0297(13) 0.0312(14) -0.0096(11) 0.0012(11) 0.0001(11)
C17 0.0430(16) 0.0226(13) 0.0515(18) -0.0185(12) -0.0101(13) -0.0002(12)
C18 0.0378(15) 0.0363(15) 0.0462(17) -0.0156(13) -0.0177(13) -0.0086(13)
C19 0.0358(14) 0.0320(14) 0.0325(14) -0.0138(12) -0.0061(11) -0.0097(11)
C20 0.0429(16) 0.0294(14) 0.0425(16) -0.0129(13) -0.0208(13) 0.0092(12)
C21 0.055(2) 0.0368(17) 0.053(2) 0.0084(15) -0.0282(17) -0.0169(15)
C22 0.0308(15) 0.0418(17) 0.0472(18) 0.0011(13) -0.0004(13) 0.0032(14)

loop_
_atom_type_symbol
_atom_type_description
_atom_type_scat_dispersion_real
_atom_type_scat_dispersion_imag
_atom_type_scat_source
C C 0.0033 0.0016
;
International Tables for Crystallography
(Vol. C, Tables 4.2.6.8 and 6.1.1.4)
;
H H 0.0000 0.0000
;
International Tables for Crystallography
(Vol. C, Table 6.1.1.4)
;
Fe Fe 0.3463 0.8444
;
International Tables for Crystallography
(Vol. C, Tables 4.2.6.8 and 6.1.1.4)
;
P P 0.1023 0.0942
;
International Tables for Crystallography
(Vol. C, Tables 4.2.6.8 and 6.1.1.4)
;
Si Si 0.0817 0.0704
;
International Tables for Crystallography
(Vol. C, Tables 4.2.6.8 and 6.1.1.4)
;
O O 0.0106 0.0060
;
International Tables for Crystallography
(Vol. C, Tables 4.2.6.8 and 6.1.1.4)
;

loop_
_geom_angle_atom_site_label_1
_geom_angle_atom_site_label_2
_geom_angle_atom_site_label_3
_geom_angle
_geom_angle_publ_flag
P1 Fe1 Si1 138.27(3) yes
P1 Fe1 C1 100.19(9) yes
P1 Fe1 C2 99.83(8) yes
P1 Fe1 C3 118.64(8) yes
Si1 Fe1 C1 74.51(7) yes
Si1 Fe1 C2 78.93(8) yes
Si1 Fe1 C3 103.05(8) yes
C1 Fe1 C2 153.44(10) yes
C1 Fe1 C3 93.04(15) yes
C2 Fe1 C3 92.51(15) yes
Fe1 P1 C4 131.74(8) yes
Fe1 P1 C7 130.30(9) yes
C4 P1 C7 97.88(11) yes
Fe1 Si1 C20 109.07(8) yes
Fe1 Si1 C21 113.63(10) yes
Fe1 Si1 C22 116.47(11) yes
C20 Si1 C21 107.54(16) yes
C20 Si1 C22 106.88(15) yes
C21 Si1 C22 102.65(17) yes
C4 Si2 C8 112.29(12) yes
C4 Si2 C9 110.55(12) yes
C4 Si2 C10 113.68(14) yes
C8 Si2 C9 110.38(15) yes
C8 Si2 C10 106.55(11) yes
C9 Si2 C10 102.95(15) yes
C4 Si3 C11 111.47(16) yes
C4 Si3 C12 116.15(12) yes
C4 Si3 C13 108.04(11) yes
C11 Si3 C12 108.10(16) yes
C11 Si3 C13 105.89(13) yes
C12 Si3 C13 106.62(16) yes
C7 Si4 C14 108.12(11) yes
C7 Si4 C15 116.51(13) yes
C7 Si4 C16 113.08(13) yes
C14 Si4 C15 104.89(16) yes
C14 Si4 C16 108.35(13) yes
C15 Si4 C16 105.36(13) yes
C7 Si5 C17 107.86(13) yes
C7 Si5 C18 115.37(11) yes
C7 Si5 C19 112.28(14) yes
C17 Si5 C18 109.85(17) yes
C17 Si5 C19 105.33(12) yes
C18 Si5 C19 105.68(13) yes
Fe1 C1 O1 175.0(3) yes
Fe1 C2 O2 175.7(3) yes
Fe1 C3 O3 178.8(2) yes
P1 C4 Si2 112.28(10) yes
P1 C4 Si3 114.62(12) yes
P1 C4 C5 103.6(2) yes
Si2 C4 Si3 110.33(15) yes
Si2 C4 C5 109.48(16) yes
Si3 C4 C5 106.08(13) yes
C4 C5 C6 109.33(17) yes
C5 C6 C7 110.38(19) yes
P1 C7 Si4 113.02(10) yes
P1 C7 Si5 112.58(12) yes
P1 C7 C6 104.64(19) yes
Si4 C7 Si5 110.51(15) yes
Si4 C7 C6 108.99(15) yes
Si5 C7 C6 106.69(13) yes
C4 C5 H5A 109.818 no
C4 C5 H5B 109.807 no
C6 C5 H5A 109.818 no
C6 C5 H5B 109.799 no
H5A C5 H5B 108.256 no
C5 C6 H6A 109.576 no
C5 C6 H6B 109.568 no
C7 C6 H6A 109.585 no
C7 C6 H6B 109.580 no
H6A C6 H6B 108.118 no
Si2 C8 H8A 109.471 no
Si2 C8 H8B 109.477 no
Si2 C8 H8C 109.476 no
H8A C8 H8B 109.465 no
H8A C8 H8C 109.463 no
H8B C8 H8C 109.474 no
Si2 C9 H9A 109.475 no
Si2 C9 H9B 109.468 no
Si2 C9 H9C 109.471 no
H9A C9 H9B 109.474 no
H9A C9 H9C 109.474 no
H9B C9 H9C 109.465 no
Si2 C10 H10A 109.473 no
Si2 C10 H10B 109.472 no
Si2 C10 H10C 109.472 no
H10A C10 H10B 109.474 no
H10A C10 H10C 109.469 no
H10B C10 H10C 109.467 no
Si3 C11 H11A 109.465 no
Si3 C11 H11B 109.462 no
Si3 C11 H11C 109.473 no
H11A C11 H11B 109.479 no
H11A C11 H11C 109.472 no
H11B C11 H11C 109.476 no
Si3 C12 H12A 109.473 no
Si3 C12 H12B 109.472 no
Si3 C12 H12C 109.477 no
H12A C12 H12B 109.468 no
H12A C12 H12C 109.469 no
H12B C12 H12C 109.469 no
Si3 C13 H13A 109.469 no
Si3 C13 H13B 109.475 no
Si3 C13 H13C 109.470 no
H13A C13 H13B 109.473 no
H13A C13 H13C 109.471 no
H13B C13 H13C 109.469 no
Si4 C14 H14A 109.471 no
Si4 C14 H14B 109.469 no
Si4 C14 H14C 109.471 no
H14A C14 H14B 109.471 no
H14A C14 H14C 109.472 no
H14B C14 H14C 109.473 no
Si4 C15 H15A 109.470 no
Si4 C15 H15B 109.469 no
Si4 C15 H15C 109.468 no
H15A C15 H15B 109.476 no
H15A C15 H15C 109.478 no
H15B C15 H15C 109.467 no
Si4 C16 H16A 109.476 no
Si4 C16 H16B 109.468 no
Si4 C16 H16C 109.475 no
H16A C16 H16B 109.475 no
H16A C16 H16C 109.470 no
H16B C16 H16C 109.464 no
Si5 C17 H17A 109.476 no
Si5 C17 H17B 109.475 no
Si5 C17 H17C 109.471 no
H17A C17 H17B 109.468 no
H17A C17 H17C 109.468 no
H17B C17 H17C 109.470 no
Si5 C18 H18A 109.466 no
Si5 C18 H18B 109.470 no
Si5 C18 H18C 109.471 no
H18A C18 H18B 109.478 no
H18A C18 H18C 109.475 no
H18B C18 H18C 109.467 no
Si5 C19 H19A 109.474 no
Si5 C19 H19B 109.473 no
Si5 C19 H19C 109.475 no
H19A C19 H19B 109.464 no
H19A C19 H19C 109.473 no
H19B C19 H19C 109.469 no
Si1 C20 H20A 109.469 no
Si1 C20 H20B 109.479 no
Si1 C20 H20C 109.476 no
H20A C20 H20B 109.467 no
H20A C20 H20C 109.467 no
H20B C20 H20C 109.469 no
Si1 C21 H21A 109.472 no
Si1 C21 H21B 109.473 no
Si1 C21 H21C 109.472 no
H21A C21 H21B 109.469 no
H21A C21 H21C 109.472 no
H21B C21 H21C 109.469 no
Si1 C22 H22A 109.470 no
Si1 C22 H22B 109.471 no
Si1 C22 H22C 109.474 no
H22A C22 H22B 109.465 no
H22A C22 H22C 109.476 no
H22B C22 H22C 109.472 no

loop_
_geom_bond_atom_site_label_1
_geom_bond_atom_site_label_2
_geom_bond_distance
_geom_bond_publ_flag
Fe1 P1 2.1009(7) yes
Fe1 Si1 2.4274(7) yes
Fe1 C1 1.769(4) yes
Fe1 C2 1.773(3) yes
Fe1 C3 1.773(3) yes
P1 C4 1.852(3) yes
P1 C7 1.849(3) yes
Si1 C20 1.874(3) yes
Si1 C21 1.875(4) yes
Si1 C22 1.881(4) yes
Si2 C4 1.927(3) yes
Si2 C8 1.862(2) yes
Si2 C9 1.874(4) yes
Si2 C10 1.874(3) yes
Si3 C4 1.943(2) yes
Si3 C11 1.862(4) yes
Si3 C12 1.870(4) yes
Si3 C13 1.874(3) yes
Si4 C7 1.939(2) yes
Si4 C14 1.872(3) yes
Si4 C15 1.871(4) yes
Si4 C16 1.870(3) yes
Si5 C7 1.931(3) yes
Si5 C17 1.876(3) yes
Si5 C18 1.865(3) yes
Si5 C19 1.864(3) yes
O1 C1 1.150(4) yes
O2 C2 1.155(4) yes
O3 C3 1.149(4) yes
C4 C5 1.566(3) yes
C5 C6 1.525(4) yes
C6 C7 1.574(3) yes
C5 H5A 0.970 no
C5 H5B 0.970 no
C6 H6A 0.970 no
C6 H6B 0.970 no
C8 H8A 0.960 no
C8 H8B 0.960 no
C8 H8C 0.960 no
C9 H9A 0.960 no
C9 H9B 0.960 no
C9 H9C 0.960 no
C10 H10A 0.960 no
C10 H10B 0.960 no
C10 H10C 0.960 no
C11 H11A 0.960 no
C11 H11B 0.960 no
C11 H11C 0.960 no
C12 H12A 0.960 no
C12 H12B 0.960 no
C12 H12C 0.960 no
C13 H13A 0.960 no
C13 H13B 0.960 no
C13 H13C 0.960 no
C14 H14A 0.960 no
C14 H14B 0.960 no
C14 H14C 0.960 no
C15 H15A 0.960 no
C15 H15B 0.960 no
C15 H15C 0.960 no
C16 H16A 0.960 no
C16 H16B 0.960 no
C16 H16C 0.960 no
C17 H17A 0.960 no
C17 H17B 0.960 no
C17 H17C 0.960 no
C18 H18A 0.960 no
C18 H18B 0.960 no
C18 H18C 0.960 no
C19 H19A 0.960 no
C19 H19B 0.960 no
C19 H19C 0.960 no
C20 H20A 0.960 no
C20 H20B 0.960 no
C20 H20C 0.960 no
C21 H21A 0.960 no
C21 H21B 0.960 no
C21 H21C 0.960 no
C22 H22A 0.960 no
C22 H22B 0.960 no
C22 H22C 0.960 no

loop_
_geom_contact_atom_site_label_1
_geom_contact_atom_site_label_2
_geom_contact_distance
_geom_contact_publ_flag
_geom_contact_site_symmetry_2
P1 C8 3.591(3) no .
P1 C11 3.516(3) no .
P1 C16 3.430(3) no .
Si1 O1 3.221(3) no .
Si1 O2 3.417(3) no .
Si2 C6 3.497(3) no .
Si2 C12 3.589(3) no .
Si3 C9 3.484(3) no .
Si4 C17 3.599(3) no .
Si5 C5 3.593(3) no .
Si5 C15 3.513(3) no .
O1 C3 3.456(5) no .
O1 C8 3.569(4) no .
O1 C12 3.106(4) no .
O1 C20 3.455(4) no .
O1 C21 3.246(4) no .
O2 C3 3.445(4) no .
O2 C15 3.286(4) no .
O2 C18 3.331(3) no .
O2 C22 2.977(4) no .
O3 C1 3.499(4) no .
O3 C2 3.485(3) no .
C1 C8 3.476(4) no .
C1 C12 3.515(5) no .
C1 C20 3.229(4) no .
C1 C21 3.087(4) no .
C2 C16 3.564(4) no .
C2 C18 3.362(4) no .
C2 C22 2.941(3) no .
C3 C20 3.499(3) no .
C5 C10 3.381(3) no .
C5 C13 3.114(4) no .
C5 C19 3.469(5) no .
C6 C10 3.326(4) no .
C6 C14 3.102(4) no .
C6 C17 3.430(5) no .
C6 C19 3.412(4) no .
C9 C12 3.516(4) no .
C9 C13 3.555(4) no .
C15 C17 3.596(3) no .
C15 C18 3.496(4) no .
O1 C11 3.469(4) no 2_557
O3 C12 3.475(5) no 2_557
O3 C20 3.476(5) no 2_657
C11 O1 3.469(4) no 2_557
C12 O3 3.475(5) no 2_557
C20 O3 3.476(5) no 2_657
Fe1 H8B 3.5533 no .
Fe1 H11A 3.2932 no .
Fe1 H16A 3.3815 no .
Fe1 H18A 3.4279 no .
Fe1 H20B 3.5596 no .
P1 H5A 3.5357 no .
P1 H5B 3.0362 no .
P1 H6A 3.5149 no .
P1 H6B 3.1521 no .
P1 H8B 3.2133 no .
P1 H11A 3.2234 no .
P1 H11C 3.5339 no .
P1 H16A 3.2548 no .
P1 H16C 3.3067 no .
P1 H18A 3.5228 no .
P1 H19A 3.4762 no .
Si2 H5A 2.8093 no .
Si2 H6B 3.2530 no .
Si2 H12C 3.1902 no .
Si3 H5A 3.1346 no .
Si3 H5B 2.7354 no .
Si3 H9B 3.0596 no .
Si4 H6A 3.2785 no .
Si4 H6B 2.7536 no .
Si4 H10B 3.4153 no .
Si4 H17A 3.1799 no .
Si4 H18C 3.5628 no .
Si5 H5B 3.3851 no .
Si5 H6A 2.6941 no .
Si5 H15A 3.5815 no .
Si5 H15B 3.1846 no .
O1 H8A 2.8312 no .
O1 H8B 3.4928 no .
O1 H11A 3.5124 no .
O1 H12B 2.1713 no .
O1 H12C 3.5249 no .
O1 H20A 2.8392 no .
O1 H21A 2.5816 no .
O2 H15A 2.3899 no .
O2 H16A 3.0253 no .
O2 H18A 3.0640 no .
O2 H18C 2.7522 no .
O2 H22B 2.5563 no .
O2 H22C 2.8230 no .
O3 H11A 3.1550 no .
O3 H18A 3.3062 no .
O3 H20B 3.3822 no .
C1 H8A 2.9953 no .
C1 H8B 3.1662 no .
C1 H11A 3.1058 no .
C1 H12B 2.7170 no .
C1 H20A 2.8939 no .
C1 H20B 3.5862 no .
C1 H21A 2.7330 no .
C1 H21C 3.3978 no .
C2 H15A 3.0017 no .
C2 H16A 2.7788 no .
C2 H18A 2.8901 no .
C2 H18C 3.0674 no .
C2 H22B 2.7751 no .
C2 H22C 2.8803 no .
C3 H11A 2.8852 no .
C3 H18A 3.0454 no .
C3 H20A 3.5320 no .
C3 H20B 3.1300 no .
C4 H6A 3.3460 no .
C4 H6B 2.8545 no .
C4 H8A 3.3069 no .
C4 H8B 3.2873 no .
C4 H9A 3.2884 no .
C4 H9B 3.2489 no .
C4 H10B 3.3701 no .
C4 H10C 3.3065 no .
C4 H11A 3.3176 no .
C4 H11C 3.2640 no .
C4 H12B 3.4466 no .
C4 H12C 3.3580 no .
C4 H13A 3.2962 no .
C4 H13C 3.1520 no .
C5 H9A 3.4394 no .
C5 H10B 3.5926 no .
C5 H10C 3.0587 no .
C5 H11C 3.4640 no .
C5 H13A 2.9028 no .
C5 H13C 3.1043 no .
C5 H19A 3.4907 no .
C5 H19B 2.9645 no .
C6 H10B 3.1716 no .
C6 H10C 2.9719 no .
C6 H14A 2.9861 no .
C6 H14C 2.9592 no .
C6 H17C 3.0922 no .
C6 H19B 3.0501 no .
C7 H5A 3.3666 no .
C7 H5B 2.8789 no .
C7 H10B 3.5838 no .
C7 H14A 3.3141 no .
C7 H14C 3.1318 no .
C7 H15A 3.4320 no .
C7 H15B 3.3804 no .
C7 H16A 3.3818 no .
C7 H16C 3.2815 no .
C7 H17A 3.2152 no .
C7 H17C 3.2058 no .
C7 H18A 3.3959 no .
C7 H18C 3.3453 no .
C7 H19A 3.3501 no .
C7 H19B 3.2550 no .
C8 H9B 3.2769 no .
C8 H9C 3.1665 no .
C8 H10A 3.1338 no .
C8 H10B 3.1308 no .
C8 H12B 3.5486 no .
C8 H12C 3.3546 no .
C8 H16C 3.5065 no .
C8 H21A 3.3978 no .
C8 H21C 3.2250 no .
C9 H5A 3.2145 no .
C9 H8A 3.2368 no .
C9 H8C 3.1992 no .
C9 H10A 3.0228 no .
C9 H10C 3.0885 no .
C9 H12C 2.7991 no .
C9 H13C 2.8510 no .
C10 H5A 3.1522 no .
C10 H6B 2.6017 no .
C10 H8B 3.1813 no .
C10 H8C 3.0811 no .
C10 H9A 3.0483 no .
C10 H9C 3.0625 no .
C10 H14A 3.3609 no .
C10 H16C 3.0217 no .
C11 H5B 3.2603 no .
C11 H12A 3.1668 no .
C11 H12B 3.1635 no .
C11 H13A 3.0444 no .
C11 H13B 3.1961 no .
C11 H19A 2.9941 no .
C12 H8A 3.0876 no .
C12 H9B 2.7608 no .
C12 H11A 3.2044 no .
C12 H11B 3.1239 no .
C12 H13B 3.0325 no .
C12 H13C 3.2597 no .
C13 H5A 2.9641 no .
C13 H5B 2.8338 no .
C13 H9A 3.3058 no .
C13 H9B 3.1304 no .
C13 H11B 3.1083 no .
C13 H11C 3.1215 no .
C13 H12A 3.0875 no .
C13 H12C 3.1930 no .
C14 H6A 3.1934 no .
C14 H6B 2.6039 no .
C14 H10B 3.4260 no .
C14 H15B 3.1236 no .
C14 H15C 3.0724 no .
C14 H16B 3.1275 no .
C14 H16C 3.2300 no .
C14 H17A 3.2956 no .
C15 H14B 2.9754 no .
C15 H14C 3.2375 no .
C15 H16A 3.1189 no .
C15 H16B 3.0957 no .
C15 H17A 2.8904 no .
C15 H18C 2.7599 no .
C16 H8B 3.5127 no .
C16 H10B 2.9709 no .
C16 H14A 3.1129 no .
C16 H14B 3.2473 no .
C16 H15A 3.1276 no .
C16 H15C 3.0874 no .
C17 H6A 2.8434 no .
C17 H14C 3.1424 no .
C17 H15B 2.8871 no .
C17 H18B 3.1668 no .
C17 H18C 3.2529 no .
C17 H19B 3.1332 no .
C17 H19C 3.0762 no .
C18 H15A 3.1128 no .
C18 H15B 3.2203 no .
C18 H17A 3.2563 no .
C18 H17B 3.1680 no .
C18 H19A 3.1067 no .
C18 H19C 3.1042 no .
C19 H5B 2.7887 no .
C19 H6A 3.1560 no .
C19 H11C 2.9816 no .
C19 H17B 3.1014 no .
C19 H17C 3.1123 no .
C19 H18A 3.1143 no .
C19 H18B 3.0969 no .
C20 H21A 3.1635 no .
C20 H21B 3.1639 no .
C20 H22A 3.1559 no .
C20 H22B 3.1524 no .
C21 H8A 3.5897 no .
C21 H8B 3.0852 no .
C21 H20A 3.1591 no .
C21 H20C 3.1680 no .
C21 H22A 2.9972 no .
C21 H22C 3.1151 no .
C22 H16A 3.5536 no .
C22 H20B 3.2412 no .
C22 H20C 3.0714 no .
C22 H21B 2.9933 no .
C22 H21C 3.1163 no .
H5A H6A 2.4614 no .
H5A H6B 2.2698 no .
H5A H9A 2.7489 no .
H5A H10B 3.5845 no .
H5A H10C 2.6494 no .
H5A H13A 2.8025 no .
H5A H13C 2.6811 no .
H5B H6A 2.2716 no .
H5B H6B 2.8248 no .
H5B H11C 2.7986 no .
H5B H13A 2.3792 no .
H5B H13C 3.0681 no .
H5B H19A 2.7802 no .
H5B H19B 2.1985 no .
H6A H10C 3.5869 no .
H6A H14A 3.2046 no .
H6A H14C 2.7559 no .
H6A H17A 3.2480 no .
H6A H17C 2.3100 no .
H6A H19B 2.6722 no .
H6B H10A 3.5093 no .
H6B H10B 2.4009 no .
H6B H10C 2.1991 no .
H6B H14A 2.2366 no .
H6B H14B 3.5429 no .
H6B H14C 2.6337 no .
H6B H16C 3.3452 no .
H8A H9B 3.1577 no .
H8A H9C 3.4022 no .
H8A H12B 2.7539 no .
H8A H12C 2.7179 no .
H8A H21A 3.0322 no .
H8A H21C 3.3176 no .
H8B H10A 3.4270 no .
H8B H10B 3.0202 no .
H8B H16A 3.3599 no .
H8B H16C 2.8081 no .
H8B H21A 2.9632 no .
H8B H21C 2.4752 no .
H8C H9B 3.5056 no .
H8C H9C 3.0024 no .
H8C H10A 2.9186 no .
H8C H10B 3.2832 no .
H8C H21C 3.4604 no .
H9A H10A 3.2144 no .
H9A H10C 2.8975 no .
H9A H12C 3.4366 no .
H9A H13C 2.4633 no .
H9B H12A 3.3092 no .
H9B H12B 3.4127 no .
H9B H12C 1.9841 no .
H9B H13B 3.5089 no .
H9B H13C 2.5269 no .
H9C H10A 2.8438 no .
H9C H10C 3.3244 no .
H9C H12C 3.3349 no .
H10A H16C 3.4916 no .
H10B H14A 2.7047 no .
H10B H16B 3.4492 no .
H10B H16C 2.1309 no .
H10C H14A 3.1474 no .
H11A H12A 3.4511 no .
H11A H12B 3.0508 no .
H11A H19A 3.1353 no .
H11B H12A 2.9701 no .
H11B H12B 3.3336 no .
H11B H13A 3.2230 no .
H11B H13B 3.0269 no .
H11C H13A 2.8823 no .
H11C H13B 3.4530 no .
H11C H19A 2.1411 no .
H11C H19B 3.0620 no .
H11C H19C 3.5944 no .
H12A H13B 2.8139 no .
H12A H13C 3.4518 no .
H12C H13B 3.2807 no .
H12C H13C 3.1619 no .
H14A H16B 3.2379 no .
H14A H16C 3.0193 no .
H14B H15B 3.1719 no .
H14B H15C 2.7778 no .
H14B H16B 3.0527 no .
H14B H16C 3.5703 no .
H14C H15B 3.1041 no .
H14C H15C 3.4658 no .
H14C H17A 2.6856 no .
H14C H17C 2.8786 no .
H15A H16A 2.9690 no .
H15A H16B 3.3398 no .
H15A H17A 3.4483 no .
H15A H18A 3.5270 no .
H15A H18C 2.2702 no .
H15B H17A 2.1022 no .
H15B H17B 3.4103 no .
H15B H17C 3.5494 no .
H15B H18C 2.5514 no .
H15C H16A 3.3161 no .
H15C H16B 2.9027 no .
H15C H17A 3.5231 no .
H16A H21C 3.4407 no .
H16A H22C 2.7928 no .
H17A H18B 3.4455 no .
H17A H18C 3.1591 no .
H17B H18B 2.9762 no .
H17B H18C 3.4420 no .
H17B H19B 3.3582 no .
H17B H19C 2.8990 no .
H17C H19B 2.9698 no .
H17C H19C 3.2944 no .
H18A H19A 2.9456 no .
H18A H19C 3.3380 no .
H18B H19A 3.3172 no .
H18B H19C 2.9249 no .
H20A H21A 3.0003 no .
H20A H21B 3.3836 no .
H20B H22A 3.4982 no .
H20B H22B 3.0867 no .
H20C H21A 3.3954 no .
H20C H21B 3.0101 no .
H20C H22A 2.9133 no .
H20C H22B 3.2562 no .
H21B H22A 2.7454 no .
H21B H22C 3.2652 no .
H21C H22A 3.2721 no .
H21C H22C 2.9964 no .
O1 H11B 2.5811 no 2_557
O1 H17B 2.7813 no 1_545
O2 H9B 3.2447 no 1_655
O2 H12A 3.4860 no 1_655
O2 H12C 3.4125 no 1_655
O2 H13B 3.1544 no 1_655
O2 H13C 3.2958 no 1_655
O3 H12A 2.6365 no 2_557
O3 H19B 3.5642 no 2_567
O3 H19C 3.0612 no 2_567
O3 H20B 2.6836 no 2_657
O3 H22B 2.8223 no 2_657
C1 H11B 3.4904 no 2_557
C3 H12A 3.1610 no 2_557
C3 H20B 3.2315 no 2_657
C5 H21B 3.4843 no 1_465
C5 H22A 3.3477 no 1_465
C6 H10C 3.4180 no 2_566
C6 H22A 3.3287 no 1_465
C8 H9C 3.4320 no 2_556
C8 H16B 3.2504 no 2_656
C8 H17A 3.4996 no 1_545
C8 H17B 3.4678 no 1_545
C9 H8C 3.3990 no 2_556
C9 H15A 3.4713 no 1_455
C9 H15C 3.3772 no 1_455
C10 H6A 3.4940 no 2_566
C10 H14C 3.3777 no 2_566
C10 H22C 3.3239 no 2_656
C11 H18B 3.2286 no 2_567
C11 H19C 3.3038 no 2_567
C12 H17B 3.3245 no 1_545
C13 H15A 3.4142 no 1_455
C13 H18C 3.3508 no 1_455
C13 H20C 3.4497 no 1_465
C13 H21B 3.5327 no 1_465
C14 H5A 3.3413 no 2_566
C14 H9A 3.4109 no 2_566
C14 H10C 3.2020 no 2_566
C14 H15C 3.3868 no 2_666
C14 H21B 3.2518 no 2_656
C14 H21C 3.3989 no 2_656
C15 H9A 3.2016 no 1_655
C15 H13C 3.2542 no 1_655
C15 H14B 3.2498 no 2_666
C16 H16B 3.5974 no 2_656
C16 H16C 3.3491 no 2_656
C16 H21C 3.2670 no 2_656
C17 H8A 2.9978 no 1_565
C18 H11C 3.5346 no 2_567
C18 H13B 3.5274 no 1_655
C19 H19A 3.2263 no 2_567
C19 H20C 3.5074 no 1_465
C19 H22A 3.3103 no 1_465
C20 H13A 3.2398 no 1_645
C20 H18A 3.5417 no 2_657
C20 H19B 3.4867 no 1_645
C21 H13A 3.5705 no 1_645
C21 H14A 3.4412 no 2_656
C21 H14B 3.2170 no 2_656
C21 H16B 3.5064 no 2_656
C22 H6A 3.4656 no 1_645
C22 H10A 3.4230 no 2_656
C22 H17C 3.5669 no 1_645
C22 H19B 3.0626 no 1_645
H5A C14 3.3413 no 2_566
H5A H14A 2.7907 no 2_566
H5A H14B 3.3721 no 2_566
H5A H14C 3.3431 no 2_566
H5A H21B 2.8678 no 1_465
H5A H22A 3.3807 no 1_465
H5B H20C 3.0415 no 1_465
H5B H21B 3.2148 no 1_465
H5B H22A 2.8643 no 1_465
H6A C10 3.4940 no 2_566
H6A C22 3.4656 no 1_465
H6A H10A 3.3852 no 2_566
H6A H10C 2.8825 no 2_566
H6A H22A 2.5593 no 1_465
H6B H6B 3.4676 no 2_566
H6B H10C 3.0314 no 2_566
H6B H14A 3.4136 no 2_566
H8A C17 2.9978 no 1_545
H8A H17A 2.8728 no 1_545
H8A H17B 2.5667 no 1_545
H8A H17C 3.0649 no 1_545
H8B H16B 2.6968 no 2_656
H8C C9 3.3990 no 2_556
H8C H9A 3.4469 no 2_556
H8C H9C 2.5678 no 2_556
H8C H16B 2.9254 no 2_656
H8C H17A 3.3072 no 1_545
H8C H17C 3.5762 no 1_545
H9A C14 3.4109 no 2_566
H9A C15 3.2016 no 1_455
H9A H8C 3.4469 no 2_556
H9A H14B 3.2058 no 2_566
H9A H14C 2.8951 no 2_566
H9A H15A 2.9378 no 1_455
H9A H15C 2.6355 no 1_455
H9B O2 3.2447 no 1_455
H9B H15A 3.1953 no 1_455
H9B H15C 3.5312 no 1_455
H9C C8 3.4320 no 2_556
H9C H8C 2.5678 no 2_556
H9C H9C 2.8024 no 2_556
H9C H10A 2.9773 no 2_556
H9C H15C 3.5160 no 1_455
H10A C22 3.4230 no 2_656
H10A H6A 3.3852 no 2_566
H10A H9C 2.9773 no 2_556
H10A H14C 3.4486 no 2_566
H10A H17C 3.2046 no 2_566
H10A H22A 3.2887 no 2_656
H10A H22C 2.7527 no 2_656
H10B H22A 3.5832 no 2_656
H10B H22C 3.0608 no 2_656
H10C C6 3.4180 no 2_566
H10C C14 3.2020 no 2_566
H10C H6A 2.8825 no 2_566
H10C H6B 3.0314 no 2_566
H10C H14A 2.9581 no 2_566
H10C H14C 2.5844 no 2_566
H10C H17C 3.5251 no 2_566
H11A H12A 3.3708 no 2_557
H11A H12B 3.2841 no 2_557
H11A H19C 3.0277 no 2_567
H11B O1 2.5811 no 2_557
H11B C1 3.4904 no 2_557
H11B H12B 3.2539 no 2_557
H11B H17B 3.5924 no 2_567
H11B H18B 2.8680 no 2_567
H11B H19C 3.4681 no 2_567
H11B H20A 3.3713 no 2_557
H11C C18 3.5346 no 2_567
H11C H18B 2.7263 no 2_567
H11C H19C 2.9013 no 2_567
H11C H20C 3.4091 no 1_465
H12A O2 3.4860 no 1_455
H12A O3 2.6365 no 2_557
H12A C3 3.1610 no 2_557
H12A H11A 3.3708 no 2_557
H12A H22B 3.3713 no 1_455
H12B H11A 3.2841 no 2_557
H12B H11B 3.2539 no 2_557
H12B H17B 2.7607 no 1_545
H12C O2 3.4125 no 1_455
H12C H17B 3.0570 no 1_545
H12C H17C 3.3983 no 1_545
H12C H22B 3.0864 no 1_455
H13A C20 3.2398 no 1_465
H13A C21 3.5705 no 1_465
H13A H20A 3.2442 no 1_465
H13A H20C 2.5030 no 1_465
H13A H21A 3.5802 no 1_465
H13A H21B 2.9109 no 1_465
H13B O2 3.1544 no 1_455
H13B C18 3.5274 no 1_455
H13B H15A 3.3818 no 1_455
H13B H18B 3.5715 no 1_455
H13B H18C 2.8336 no 1_455
H13B H20A 3.1034 no 2_557
H13C O2 3.2958 no 1_455
H13C C15 3.2542 no 1_455
H13C H15A 2.6305 no 1_455
H13C H15B 3.2793 no 1_455
H13C H15C 3.3692 no 1_455
H13C H18C 3.1214 no 1_455
H13C H21B 3.2637 no 1_465
H14A C21 3.4412 no 2_656
H14A H5A 2.7907 no 2_566
H14A H6B 3.4136 no 2_566
H14A H10C 2.9581 no 2_566
H14A H21B 2.8647 no 2_656
H14A H21C 3.1262 no 2_656
H14B C15 3.2498 no 2_666
H14B C21 3.2170 no 2_656
H14B H5A 3.3721 no 2_566
H14B H9A 3.2058 no 2_566
H14B H15B 2.9809 no 2_666
H14B H15C 2.6590 no 2_666
H14B H21A 3.4709 no 2_656
H14B H21B 2.7564 no 2_656
H14B H21C 2.9465 no 2_656
H14C C10 3.3777 no 2_566
H14C H5A 3.3431 no 2_566
H14C H9A 2.8951 no 2_566
H14C H10A 3.4486 no 2_566
H14C H10C 2.5844 no 2_566
H14C H15C 3.2679 no 2_666
H15A C9 3.4713 no 1_655
H15A C13 3.4142 no 1_655
H15A H9A 2.9378 no 1_655
H15A H9B 3.1953 no 1_655
H15A H13B 3.3818 no 1_655
H15A H13C 2.6305 no 1_655
H15B H13C 3.2793 no 1_655
H15B H14B 2.9809 no 2_666
H15B H21A 3.2066 no 1_565
H15B H21B 3.5293 no 1_565
H15C C9 3.3772 no 1_655
H15C C14 3.3868 no 2_666
H15C H9A 2.6355 no 1_655
H15C H9B 3.5312 no 1_655
H15C H9C 3.5160 no 1_655
H15C H13C 3.3692 no 1_655
H15C H14B 2.6590 no 2_666
H15C H14C 3.2679 no 2_666
H16A H16B 3.5689 no 2_656
H16A H16C 3.3185 no 2_656
H16B C8 3.2504 no 2_656
H16B C16 3.5974 no 2_656
H16B C21 3.5064 no 2_656
H16B H8B 2.6968 no 2_656
H16B H8C 2.9254 no 2_656
H16B H16A 3.5689 no 2_656
H16B H16C 3.0281 no 2_656
H16B H21C 2.5760 no 2_656
H16C C16 3.3491 no 2_656
H16C H16A 3.3185 no 2_656
H16C H16B 3.0281 no 2_656
H16C H16C 3.1468 no 2_656
H16C H21C 3.2331 no 2_656
H17A C8 3.4996 no 1_565
H17A H8A 2.8728 no 1_565
H17A H8C 3.3072 no 1_565
H17A H21A 3.1140 no 1_565
H17B O1 2.7813 no 1_565
H17B C8 3.4678 no 1_565
H17B C12 3.3245 no 1_565
H17B H8A 2.5667 no 1_565
H17B H11B 3.5924 no 2_567
H17B H12B 2.7607 no 1_565
H17B H12C 3.0570 no 1_565
H17B H21A 3.2839 no 1_565
H17C C22 3.5669 no 1_465
H17C H8A 3.0649 no 1_565
H17C H8C 3.5762 no 1_565
H17C H10A 3.2046 no 2_566
H17C H10C 3.5251 no 2_566
H17C H12C 3.3983 no 1_565
H17C H22A 3.0562 no 1_465
H17C H22B 3.3963 no 1_465
H18A C20 3.5417 no 2_657
H18A H19A 3.5295 no 2_567
H18A H19C 3.5456 no 2_567
H18A H20B 2.9769 no 2_657
H18A H20C 3.3256 no 2_657
H18B C11 3.2286 no 2_567
H18B H11B 2.8680 no 2_567
H18B H11C 2.7263 no 2_567
H18B H13B 3.5715 no 1_655
H18B H19A 3.5171 no 2_567
H18B H20C 3.4351 no 2_657
H18C C13 3.3508 no 1_655
H18C H13B 2.8336 no 1_655
H18C H13C 3.1214 no 1_655
H19A C19 3.2263 no 2_567
H19A H18A 3.5295 no 2_567
H19A H18B 3.5171 no 2_567
H19A H19A 2.7849 no 2_567
H19A H19C 2.8066 no 2_567
H19A H20C 3.5145 no 1_465
H19B O3 3.5642 no 2_567
H19B C20 3.4867 no 1_465
H19B C22 3.0626 no 1_465
H19B H20B 3.5586 no 1_465
H19B H20C 2.7908 no 1_465
H19B H22A 2.4101 no 1_465
H19B H22B 2.9501 no 1_465
H19C O3 3.0612 no 2_567
H19C C11 3.3038 no 2_567
H19C H11A 3.0277 no 2_567
H19C H11B 3.4681 no 2_567
H19C H11C 2.9013 no 2_567
H19C H18A 3.5456 no 2_567
H19C H19A 2.8066 no 2_567
H19C H19C 3.5937 no 2_567
H19C H22B 3.5648 no 1_465
H20A H11B 3.3713 no 2_557
H20A H13A 3.2442 no 1_645
H20A H13B 3.1034 no 2_557
H20B O3 2.6836 no 2_657
H20B C3 3.2315 no 2_657
H20B H18A 2.9769 no 2_657
H20B H19B 3.5586 no 1_645
H20C C13 3.4497 no 1_645
H20C C19 3.5074 no 1_645
H20C H5B 3.0415 no 1_645
H20C H11C 3.4091 no 1_645
H20C H13A 2.5030 no 1_645
H20C H18A 3.3256 no 2_657
H20C H18B 3.4351 no 2_657
H20C H19A 3.5145 no 1_645
H20C H19B 2.7908 no 1_645
H21A H13A 3.5802 no 1_645
H21A H14B 3.4709 no 2_656
H21A H15B 3.2066 no 1_545
H21A H17A 3.1140 no 1_545
H21A H17B 3.2839 no 1_545
H21B C5 3.4843 no 1_645
H21B C13 3.5327 no 1_645
H21B C14 3.2518 no 2_656
H21B H5A 2.8678 no 1_645
H21B H5B 3.2148 no 1_645
H21B H13A 2.9109 no 1_645
H21B H13C 3.2637 no 1_645
H21B H14A 2.8647 no 2_656
H21B H14B 2.7564 no 2_656
H21B H15B 3.5293 no 1_545
H21C C14 3.3989 no 2_656
H21C C16 3.2670 no 2_656
H21C H14A 3.1262 no 2_656
H21C H14B 2.9465 no 2_656
H21C H16B 2.5760 no 2_656
H21C H16C 3.2331 no 2_656
H22A C5 3.3477 no 1_645
H22A C6 3.3287 no 1_645
H22A C19 3.3103 no 1_645
H22A H5A 3.3807 no 1_645
H22A H5B 2.8643 no 1_645
H22A H6A 2.5593 no 1_645
H22A H10A 3.2887 no 2_656
H22A H10B 3.5832 no 2_656
H22A H17C 3.0562 no 1_645
H22A H19B 2.4101 no 1_645
H22B O3 2.8223 no 2_657
H22B H12A 3.3713 no 1_655
H22B H12C 3.0864 no 1_655
H22B H17C 3.3963 no 1_645
H22B H19B 2.9501 no 1_645
H22B H19C 3.5648 no 1_645
H22C C10 3.3239 no 2_656
H22C H10A 2.7527 no 2_656
H22C H10B 3.0608 no 2_656

loop_
_geom_torsion_atom_site_label_1
_geom_torsion_atom_site_label_2
_geom_torsion_atom_site_label_3
_geom_torsion_atom_site_label_4
_geom_torsion
_geom_torsion_publ_flag
P1 Fe1 Si1 C20 -156.52(4) no
P1 Fe1 Si1 C21 -36.56(7) no
P1 Fe1 Si1 C22 82.45(7) no
Si1 Fe1 P1 C4 87.10(6) no
Si1 Fe1 P1 C7 -96.92(6) no
C1 Fe1 P1 C4 8.99(9) no
C1 Fe1 P1 C7 -175.03(8) no
C2 Fe1 P1 C4 171.45(9) no
C2 Fe1 P1 C7 -12.57(10) no
C3 Fe1 P1 C4 -90.19(14) no
C3 Fe1 P1 C7 85.79(14) no
C1 Fe1 Si1 C20 -68.52(10) no
C1 Fe1 Si1 C21 51.44(10) no
C1 Fe1 Si1 C22 170.45(10) no
C2 Fe1 Si1 C20 111.07(10) no
C2 Fe1 Si1 C21 -128.97(10) no
C2 Fe1 Si1 C22 -9.96(10) no
C3 Fe1 Si1 C20 21.04(13) no
C3 Fe1 Si1 C21 141.00(13) no
C3 Fe1 Si1 C22 -99.99(13) no
Fe1 P1 C4 Si2 -82.86(13) no
Fe1 P1 C4 Si3 44.06(16) no
Fe1 P1 C4 C5 159.14(6) no
Fe1 P1 C7 Si4 60.96(17) no
Fe1 P1 C7 Si5 -65.12(12) no
Fe1 P1 C7 C6 179.41(5) no
C4 P1 C7 Si4 -122.06(14) no
C4 P1 C7 Si5 111.85(12) no
C4 P1 C7 C6 -3.62(12) no
C7 P1 C4 Si2 100.23(13) no
C7 P1 C4 Si3 -132.85(12) no
C7 P1 C4 C5 -17.77(12) no
C8 Si2 C4 P1 45.54(18) no
C8 Si2 C4 Si3 -83.65(15) no
C8 Si2 C4 C5 159.98(15) no
C9 Si2 C4 P1 169.29(13) no
C9 Si2 C4 Si3 40.11(15) no
C9 Si2 C4 C5 -76.27(18) no
C10 Si2 C4 P1 -75.51(15) no
C10 Si2 C4 Si3 155.30(12) no
C10 Si2 C4 C5 38.92(18) no
C11 Si3 C4 P1 30.77(16) no
C11 Si3 C4 Si2 158.69(12) no
C11 Si3 C4 C5 -82.84(17) no
C12 Si3 C4 P1 -93.63(18) no
C12 Si3 C4 Si2 34.29(17) no
C12 Si3 C4 C5 152.76(16) no
C13 Si3 C4 P1 146.71(15) no
C13 Si3 C4 Si2 -85.38(15) no
C13 Si3 C4 C5 33.1(2) no
C14 Si4 C7 P1 136.40(16) no
C14 Si4 C7 Si5 -96.42(16) no
C14 Si4 C7 C6 20.5(2) no
C15 Si4 C7 P1 -105.86(17) no
C15 Si4 C7 Si5 21.32(15) no
C15 Si4 C7 C6 138.26(15) no
C16 Si4 C7 P1 16.43(19) no
C16 Si4 C7 Si5 143.61(13) no
C16 Si4 C7 C6 -99.45(16) no
C17 Si5 C7 P1 -177.18(13) no
C17 Si5 C7 Si4 55.39(15) no
C17 Si5 C7 C6 -62.95(17) no
C18 Si5 C7 P1 59.61(18) no
C18 Si5 C7 Si4 -67.81(16) no
C18 Si5 C7 C6 173.84(14) no
C19 Si5 C7 P1 -61.56(14) no
C19 Si5 C7 Si4 171.01(11) no
C19 Si5 C7 C6 52.67(16) no
P1 C4 C5 C6 35.4(2) no
Si2 C4 C5 C6 -84.5(2) no
Si3 C4 C5 C6 156.47(15) no
C4 C5 C6 C7 -41.0(3) no
C5 C6 C7 P1 25.5(2) no
C5 C6 C7 Si4 146.64(17) no
C5 C6 C7 Si5 -94.0(2) no
